data_7206962
loop_
_publ_author_name
'Sun, Hao-Ling'
'Wang, Xiang-Li'
'Jia, Li'
'Cao, Wei'
'Wang, Ke-Zhi'
'Du, Miao'

_publ_section_title
;
 Lanthanide-pyridyl-2,5-dicarboxylate N-oxide frameworks with rutile
 topology
;
_journal_issue 2
_journal_name_full CrystEngComm
_journal_page_first 512
_journal_paper_doi 10.1039/c1ce05698k
_journal_volume 14
_journal_year 2012
_chemical_formula_sum 'C9 H8 Gd N O8'
_chemical_formula_weight 415.41
_chemical_name_systematic
;
?
;
_space_group_IT_number 14
_symmetry_cell_setting monoclinic
_symmetry_space_group_name_Hall '-P 2ybc'
_symmetry_space_group_name_H-M 'P 1 21/c 1'
_atom_sites_solution_hydrogens geom
_atom_sites_solution_primary direct
_atom_sites_solution_secondary difmap
_audit_creation_method SHELXL-97
_cell_angle_alpha 90.00
_cell_angle_beta 96.4210(10)
_cell_angle_gamma 90.00
_cell_formula_units_Z 4
_cell_length_a 9.7677(2)
_cell_length_b 14.8211(3)
_cell_length_c 8.4033(2)
_cell_measurement_reflns_used 3519
_cell_measurement_temperature 296(2)
_cell_measurement_theta_max 27.64
_cell_measurement_theta_min 2.51
_cell_volume 1208.90(5)
_computing_cell_refinement 'Bruker SMART'
_computing_data_collection 'Bruker SMART'
_computing_data_reduction 'Bruker SAINT'
_computing_molecular_graphics 'Bruker SHELXTL'
_computing_publication_material 'Bruker SHELXTL'
_computing_structure_refinement 'SHELXL-97 (Sheldrick, 1997)'
_computing_structure_solution 'SHELXS-97 (Sheldrick, 1990)'
_diffrn_ambient_temperature 296(2)
_diffrn_measured_fraction_theta_full 0.987
_diffrn_measured_fraction_theta_max 0.987
_diffrn_measurement_device_type 'CCD area detector'
_diffrn_measurement_method 'phi and omega scans'
_diffrn_radiation_monochromator graphite
_diffrn_radiation_source 'fine-focus sealed tube'
_diffrn_radiation_type MoK\a
_diffrn_radiation_wavelength 0.71073
_diffrn_reflns_av_R_equivalents 0.0223
_diffrn_reflns_av_sigmaI/netI 0.0293
_diffrn_reflns_limit_h_max 12
_diffrn_reflns_limit_h_min -12
_diffrn_reflns_limit_k_max 19
_diffrn_reflns_limit_k_min -5
_diffrn_reflns_limit_l_max 10
_diffrn_reflns_limit_l_min -10
_diffrn_reflns_number 6646
_diffrn_reflns_theta_full 27.68
_diffrn_reflns_theta_max 27.68
_diffrn_reflns_theta_min 2.51
_exptl_absorpt_coefficient_mu 5.522
_exptl_absorpt_correction_T_max 0.4914
_exptl_absorpt_correction_T_min 0.4047
_exptl_absorpt_correction_type multi-scan
_exptl_absorpt_process_details SADABS
_exptl_crystal_colour colorless
_exptl_crystal_density_diffrn 2.282
_exptl_crystal_density_meas 0
_exptl_crystal_density_method 'not measured'
_exptl_crystal_description block
_exptl_crystal_F_000 788
_exptl_crystal_size_max 0.20
_exptl_crystal_size_mid 0.18
_exptl_crystal_size_min 0.15
_refine_diff_density_max 0.824
_refine_diff_density_min -0.591
_refine_diff_density_rms 0.119
_refine_ls_extinction_method none
_refine_ls_goodness_of_fit_ref 1.040
_refine_ls_hydrogen_treatment mixed
_refine_ls_matrix_type full
_refine_ls_number_parameters 180
_refine_ls_number_reflns 2781
_refine_ls_number_restraints 3
_refine_ls_restrained_S_all 1.041
_refine_ls_R_factor_all 0.0254
_refine_ls_R_factor_gt 0.0209
_refine_ls_shift/su_max 0.001
_refine_ls_shift/su_mean 0.000
_refine_ls_structure_factor_coef Fsqd
_refine_ls_weighting_details 'calc w=1/[\s^2^(Fo^2^)+(0.0221P)^2^+0.4408P] where P=(Fo^2^+2Fc^2^)/3'
_refine_ls_weighting_scheme calc
_refine_ls_wR_factor_gt 0.0463
_refine_ls_wR_factor_ref 0.0482
_reflns_number_gt 2469
_reflns_number_total 2781
_reflns_threshold_expression >2sigma(I)
_cod_data_source_file c1ce05698k.txt
_cod_data_source_block Gd
_cod_depositor_comments
;
The following automatic conversions were performed:

'_symmetry_cell_setting' value 'Monoclinic' changed to 'monoclinic'
according to /home/saulius/struct/CIF-dictionaries/cif_core.dic
dictionary named 'cif_core.dic' version 2.4.1 from
2010-06-29.

'_exptl_absorpt_correction_type' value 'Multi-scan'
changed to 'multi-scan' according to
/home/saulius/struct/CIF-dictionaries/cif_core.dic dictionary named
'cif_core.dic' version 2.4.1 from 2010-06-29.

Automatic conversion script
Id: cif_fix_values 1715 2011-07-08 13:25:40Z adriana 
;
_cod_original_sg_symbol_H-M P2(1)/c
_cod_database_code 7206962

loop_
_symmetry_equiv_pos_as_xyz
'x, y, z'
'-x, y+1/2, -z+1/2'
'-x, -y, -z'
'x, -y-1/2, z-1/2'

loop_
_atom_site_label
_atom_site_type_symbol
_atom_site_fract_x
_atom_site_fract_y
_atom_site_fract_z
_atom_site_U_iso_or_equiv
_atom_site_adp_type
_atom_site_occupancy
_atom_site_symmetry_multiplicity
_atom_site_calc_flag
_atom_site_refinement_flags
C1 C 0.2900(3) 0.2569(2) 0.2888(4) 0.0201(7) Uani 1 1 d .
C2 C 0.4287(3) 0.2935(2) 0.2537(4) 0.0205(7) Uani 1 1 d .
C3 C 0.5482(3) 0.2448(2) 0.2881(5) 0.0288(8) Uani 1 1 d .
H3 H 0.5434 0.1874 0.3317 0.035 Uiso 1 1 calc R
C4 C 0.6757(3) 0.2787(2) 0.2598(4) 0.0281(8) Uani 1 1 d .
H4 H 0.7550 0.2439 0.2788 0.034 Uiso 1 1 calc R
C5 C 0.6808(3) 0.3659(2) 0.2025(4) 0.0175(6) Uani 1 1 d .
C6 C 0.8118(3) 0.4146(2) 0.1701(4) 0.0168(6) Uani 1 1 d .
C7 C 0.5607(3) 0.4135(2) 0.1686(4) 0.0180(6) Uani 1 1 d .
H7 H 0.5645 0.4721 0.1296 0.022 Uiso 1 1 calc R
C8 C -0.0826(3) 0.4353(2) -0.2718(4) 0.0210(7) Uani 1 1 d .
C9 C -0.1756(5) 0.4691(3) -0.4130(5) 0.0538(13) Uani 1 1 d .
H9A H -0.1405 0.5250 -0.4491 0.081 Uiso 1 1 calc R
H9B H -0.2664 0.4784 -0.3825 0.081 Uiso 1 1 calc R
H9C H -0.1795 0.4254 -0.4978 0.081 Uiso 1 1 calc R
Gd1 Gd 0.112889(14) 0.386623(9) 0.002402(17) 0.01344(6) Uani 1 1 d .
N1 N 0.4366(3) 0.37766(16) 0.1904(3) 0.0167(5) Uani 1 1 d .
O1 O 0.3287(2) 0.42957(15) 0.1515(3) 0.0246(5) Uani 1 1 d .
O2 O 0.1826(2) 0.28906(17) 0.2185(3) 0.0305(6) Uani 1 1 d .
O3 O 0.2955(2) 0.19443(15) 0.3899(3) 0.0251(5) Uani 1 1 d .
O4 O 0.9191(2) 0.36890(15) 0.1673(3) 0.0242(5) Uani 1 1 d .
O5 O 0.7985(2) 0.49785(14) 0.1507(3) 0.0210(5) Uani 1 1 d .
O6 O -0.0004(3) 0.37224(15) -0.2869(3) 0.0281(6) Uani 1 1 d .
O7 O -0.0012(3) 0.24233(16) -0.0457(3) 0.0276(5) Uani 1 1 d D
H7A H 0.025(5) 0.214(3) -0.135(3) 0.058(10) Uiso 1 1 d D
H7B H 0.003(5) 0.203(2) 0.039(3) 0.058(10) Uiso 1 1 d D
O8 O -0.0881(2) 0.47130(14) -0.1361(2) 0.0189(5) Uani 1 1 d .

loop_
_atom_site_aniso_label
_atom_site_aniso_U_11
_atom_site_aniso_U_22
_atom_site_aniso_U_33
_atom_site_aniso_U_23
_atom_site_aniso_U_13
_atom_site_aniso_U_12
C1 0.0169(16) 0.0213(16) 0.0227(16) 0.0018(13) 0.0040(13) -0.0025(12)
C2 0.0148(16) 0.0242(16) 0.0225(16) 0.0045(14) 0.0017(12) -0.0033(13)
C3 0.0156(17) 0.0260(18) 0.045(2) 0.0148(17) 0.0028(15) -0.0007(13)
C4 0.0154(17) 0.0252(17) 0.044(2) 0.0095(16) 0.0052(15) 0.0049(13)
C5 0.0129(15) 0.0199(15) 0.0200(15) 0.0018(12) 0.0033(12) -0.0011(11)
C6 0.0128(15) 0.0192(15) 0.0189(15) 0.0020(13) 0.0039(12) -0.0017(12)
C7 0.0135(15) 0.0175(14) 0.0231(16) 0.0046(13) 0.0030(12) -0.0023(12)
C8 0.0239(17) 0.0209(16) 0.0181(15) 0.0007(13) 0.0015(13) 0.0007(13)
C9 0.063(3) 0.069(3) 0.025(2) -0.007(2) -0.015(2) 0.035(2)
Gd1 0.00987(8) 0.01332(8) 0.01746(8) 0.00051(6) 0.00297(5) 0.00012(5)
N1 0.0114(13) 0.0169(13) 0.0217(13) 0.0000(11) 0.0018(10) 0.0017(9)
O1 0.0111(11) 0.0192(11) 0.0420(14) -0.0011(11) -0.0040(9) 0.0028(9)
O2 0.0127(12) 0.0425(15) 0.0349(14) 0.0191(12) -0.0038(10) -0.0057(10)
O3 0.0178(12) 0.0274(12) 0.0302(13) 0.0111(11) 0.0032(9) -0.0030(9)
O4 0.0161(12) 0.0226(12) 0.0353(14) 0.0037(10) 0.0099(10) 0.0019(9)
O5 0.0165(11) 0.0181(11) 0.0298(12) 0.0033(10) 0.0085(9) -0.0009(9)
O6 0.0369(15) 0.0235(12) 0.0232(12) -0.0047(10) 0.0001(11) 0.0096(10)
O7 0.0380(15) 0.0230(12) 0.0228(12) -0.0009(11) 0.0081(11) -0.0089(11)
O8 0.0147(11) 0.0230(11) 0.0187(11) -0.0043(9) 0.0005(8) 0.0023(9)

loop_
_atom_type_symbol
_atom_type_description
_atom_type_scat_dispersion_real
_atom_type_scat_dispersion_imag
_atom_type_scat_source
C C 0.0033 0.0016 'International Tables Vol C Tables 4.2.6.8 and 6.1.1.4'
H H 0.0000 0.0000 'International Tables Vol C Tables 4.2.6.8 and 6.1.1.4'
N N 0.0061 0.0033 'International Tables Vol C Tables 4.2.6.8 and 6.1.1.4'
O O 0.0106 0.0060 'International Tables Vol C Tables 4.2.6.8 and 6.1.1.4'
Gd Gd -0.1653 3.9035 'International Tables Vol C Tables 4.2.6.8 and 6.1.1.4'

loop_
_geom_angle_atom_site_label_1
_geom_angle_atom_site_label_2
_geom_angle_atom_site_label_3
_geom_angle
_geom_angle_site_symmetry_1
_geom_angle_site_symmetry_3
O2 C1 O3 125.2(3) . .
O2 C1 C2 119.7(3) . .
O3 C1 C2 115.1(3) . .
N1 C2 C3 118.6(3) . .
N1 C2 C1 119.6(3) . .
C3 C2 C1 121.8(3) . .
C2 C3 C4 122.0(3) . .
C2 C3 H3 119.0 . .
C4 C3 H3 119.0 . .
C5 C4 C3 117.8(3) . .
C5 C4 H4 121.1 . .
C3 C4 H4 121.1 . .
C7 C5 C4 119.3(3) . .
C7 C5 C6 115.9(3) . .
C4 C5 C6 124.8(3) . .
O5 C6 O4 127.4(3) . .
O5 C6 C5 114.5(3) . .
O4 C6 C5 118.1(3) . .
N1 C7 C5 121.9(3) . .
N1 C7 H7 119.1 . .
C5 C7 H7 119.1 . .
O6 C8 O8 120.0(3) . .
O6 C8 C9 120.7(3) . .
O8 C8 C9 119.3(3) . .
O6 C8 Gd1 61.50(17) . .
O8 C8 Gd1 58.80(16) . .
C9 C8 Gd1 174.3(3) . .
C8 C9 H9A 109.5 . .
C8 C9 H9B 109.5 . .
H9A C9 H9B 109.5 . .
C8 C9 H9C 109.5 . .
H9A C9 H9C 109.5 . .
H9B C9 H9C 109.5 . .
O2 Gd1 O5 140.41(8) . 3_665
O2 Gd1 O8 102.23(8) . 3_565
O5 Gd1 O8 71.52(7) 3_665 3_565
O2 Gd1 O1 66.57(8) . .
O5 Gd1 O1 74.92(8) 3_665 .
O8 Gd1 O1 69.83(7) 3_565 .
O2 Gd1 O7 71.07(8) . .
O5 Gd1 O7 137.54(8) 3_665 .
O8 Gd1 O7 141.24(8) 3_565 .
O1 Gd1 O7 132.65(8) . .
O2 Gd1 O3 80.51(8) . 4_565
O5 Gd1 O3 79.44(8) 3_665 4_565
O8 Gd1 O3 136.86(7) 3_565 4_565
O1 Gd1 O3 72.28(8) . 4_565
O7 Gd1 O3 80.94(8) . 4_565
O2 Gd1 O4 71.23(8) . 1_455
O5 Gd1 O4 136.84(7) 3_665 1_455
O8 Gd1 O4 73.13(7) 3_565 1_455
O1 Gd1 O4 114.48(8) . 1_455
O7 Gd1 O4 68.57(8) . 1_455
O3 Gd1 O4 143.55(7) 4_565 1_455
O2 Gd1 O8 143.88(7) . .
O5 Gd1 O8 72.53(7) 3_665 .
O8 Gd1 O8 70.40(8) 3_565 .
O1 Gd1 O8 134.64(7) . .
O7 Gd1 O8 92.45(8) . .
O3 Gd1 O8 129.71(7) 4_565 .
O4 Gd1 O8 72.85(7) 1_455 .
O2 Gd1 O6 137.29(8) . .
O5 Gd1 O6 71.92(8) 3_665 .
O8 Gd1 O6 117.32(7) 3_565 .
O1 Gd1 O6 140.62(8) . .
O7 Gd1 O6 68.11(8) . .
O3 Gd1 O6 81.24(7) 4_565 .
O4 Gd1 O6 104.20(8) 1_455 .
O8 Gd1 O6 50.85(7) . .
O2 Gd1 C8 150.09(8) . .
O5 Gd1 C8 68.76(8) 3_665 .
O8 Gd1 C8 93.50(8) 3_565 .
O1 Gd1 C8 143.32(8) . .
O7 Gd1 C8 80.69(9) . .
O3 Gd1 C8 105.05(8) 4_565 .
O4 Gd1 C8 89.68(8) 1_455 .
O8 Gd1 C8 25.61(8) . .
O6 Gd1 C8 25.32(8) . .
O2 Gd1 Gd1 129.11(6) . 3_565
O5 Gd1 Gd1 67.83(5) 3_665 3_565
O8 Gd1 Gd1 35.96(5) 3_565 3_565
O1 Gd1 Gd1 103.36(5) . 3_565
O7 Gd1 Gd1 119.65(6) . 3_565
O3 Gd1 Gd1 146.75(6) 4_565 3_565
O4 Gd1 Gd1 69.03(5) 1_455 3_565
O8 Gd1 Gd1 34.43(5) . 3_565
O6 Gd1 Gd1 83.22(5) . 3_565
C8 Gd1 Gd1 58.30(6) . 3_565
O1 N1 C7 116.2(2) . .
O1 N1 C2 123.6(3) . .
C7 N1 C2 120.2(3) . .
N1 O1 Gd1 127.10(17) . .
C1 O2 Gd1 139.3(2) . .
C1 O3 Gd1 130.6(2) . 4_566
C6 O4 Gd1 130.3(2) . 1_655
C6 O5 Gd1 138.4(2) . 3_665
C8 O6 Gd1 93.18(19) . .
Gd1 O7 H7A 112(3) . .
Gd1 O7 H7B 117(3) . .
H7A O7 H7B 110(2) . .
C8 O8 Gd1 143.6(2) . 3_565
C8 O8 Gd1 95.58(18) . .
Gd1 O8 Gd1 109.60(8) 3_565 .

loop_
_geom_bond_atom_site_label_1
_geom_bond_atom_site_label_2
_geom_bond_distance
_geom_bond_site_symmetry_2
C1 O2 1.240(4) .
C1 O3 1.253(4) .
C1 C2 1.518(4) .
C2 N1 1.362(4) .
C2 C3 1.375(4) .
C3 C4 1.388(5) .
C3 H3 0.9300 .
C4 C5 1.382(4) .
C4 H4 0.9300 .
C5 C7 1.371(4) .
C5 C6 1.519(4) .
C6 O5 1.250(4) .
C6 O4 1.251(4) .
C7 N1 1.354(4) .
C7 H7 0.9300 .
C8 O6 1.248(4) .
C8 O8 1.266(4) .
C8 C9 1.497(5) .
C8 Gd1 2.914(3) .
C9 H9A 0.9600 .
C9 H9B 0.9600 .
C9 H9C 0.9600 .
Gd1 O2 2.361(2) .
Gd1 O5 2.364(2) 3_665
Gd1 O8 2.411(2) 3_565
Gd1 O1 2.414(2) .
Gd1 O7 2.424(2) .
Gd1 O3 2.428(2) 4_565
Gd1 O4 2.481(2) 1_455
Gd1 O8 2.504(2) .
Gd1 O6 2.565(2) .
Gd1 Gd1 4.0174(3) 3_565
N1 O1 1.316(3) .
O3 Gd1 2.428(2) 4_566
O4 Gd1 2.481(2) 1_655
O5 Gd1 2.364(2) 3_665
O7 H7A 0.925(18) .
O7 H7B 0.922(18) .
O8 Gd1 2.411(2) 3_565
